data_7002858
loop_
_publ_author_name
'Chen, Hui-Fen'
'Guo, Guo-Cong'
'Wang, Ming-Sheng'
'Xu, Gang'
'Zou, Wen-Qiang'
'Guo, Sheng-Ping'
'Wu, Mei-Feng'
'Huang, Jin-Shun'

_publ_section_title
;
 Spontaneous chiral resolution, nonlinear optical and luminescence of
 eight-coordinate lanthanide(III) complexes
;
_journal_issue 46
_journal_name_full 'Dalton Transactions'
_journal_page_first 10166
_journal_page_last 10168
_journal_paper_doi 10.1039/b917559h
_journal_year 2009
_chemical_absolute_configuration ad
_chemical_formula_moiety 'C32 H12 Cl3 Dy N12'
_chemical_formula_sum 'C32 H12 Cl3 Dy N12'
_chemical_formula_weight 833.39
_chemical_melting_point ?
_space_group_IT_number 4
_symmetry_cell_setting monoclinic
_symmetry_space_group_name_Hall 'P 2yb'
_symmetry_space_group_name_H-M 'P 1 21 1'
_atom_sites_solution_hydrogens geom
_atom_sites_solution_primary direct
_atom_sites_solution_secondary difmap
_audit_creation_method SHELXL-97
_cell_angle_alpha 90.00
_cell_angle_beta 106.6970(10)
_cell_angle_gamma 90.00
_cell_formula_units_Z 2
_cell_length_a 10.900(3)
_cell_length_b 8.168(2)
_cell_length_c 18.093(5)
_cell_measurement_reflns_used 4576
_cell_measurement_temperature 293(2)
_cell_measurement_theta_max 27.4835
_cell_measurement_theta_min 3.1680
_cell_volume 1542.9(7)
_computing_cell_refinement 'CrystalClear (Rigaku Corp., 2002)'
_computing_data_collection 'CrystalClear (Rigaku Corp., 2002)'
_computing_data_reduction 'CrystalClear (Rigaku Corp., 2002)'
_computing_publication_material 'Siemens SHELXTL^TM^ 5'
_computing_structure_refinement 'Siemens SHELXTL^TM^ 5'
_computing_structure_solution 'Siemens SHELXTL^TM^ 5'
_diffrn_ambient_temperature 293(2)
_diffrn_measured_fraction_theta_full 0.997
_diffrn_measured_fraction_theta_max 0.997
_diffrn_measurement_device_type 'Rigaku Mercury CCD'
_diffrn_measurement_method CCD_Profile_fitting
_diffrn_radiation_monochromator 'Graphite Monochromator'
_diffrn_radiation_source 'fine-focus sealed tube'
_diffrn_radiation_type MoK\a
_diffrn_radiation_wavelength 0.71073
_diffrn_reflns_av_R_equivalents 0.0210
_diffrn_reflns_av_sigmaI/netI 0.0323
_diffrn_reflns_limit_h_max 12
_diffrn_reflns_limit_h_min -12
_diffrn_reflns_limit_k_max 9
_diffrn_reflns_limit_k_min -9
_diffrn_reflns_limit_l_max 17
_diffrn_reflns_limit_l_min -21
_diffrn_reflns_number 10169
_diffrn_reflns_theta_full 25.00
_diffrn_reflns_theta_max 25.00
_diffrn_reflns_theta_min 3.17
_exptl_absorpt_coefficient_mu 2.728
_exptl_absorpt_correction_T_max 1.0000
_exptl_absorpt_correction_T_min 0.7335
_exptl_absorpt_correction_type multi-scan
_exptl_absorpt_process_details 'Sphere (Rigaku CrystalClear)'
_exptl_crystal_colour 'pale yellow'
_exptl_crystal_density_diffrn 1.794
_exptl_crystal_density_method 'not measured'
_exptl_crystal_description Prism
_exptl_crystal_F_000 810
_exptl_crystal_size_max 0.2000
_exptl_crystal_size_mid 0.1500
_exptl_crystal_size_min 0.1200
_refine_diff_density_max 0.963
_refine_diff_density_min -0.378
_refine_diff_density_rms 0.064
_refine_ls_abs_structure_details 'Flack H D (1983), Acta Cryst. A39, 876-881'
_refine_ls_abs_structure_Flack 0.000(8)
_refine_ls_extinction_method none
_refine_ls_goodness_of_fit_ref 0.940
_refine_ls_hydrogen_treatment constr
_refine_ls_matrix_type full
_refine_ls_number_parameters 434
_refine_ls_number_reflns 5017
_refine_ls_number_restraints 1
_refine_ls_restrained_S_all 0.940
_refine_ls_R_factor_all 0.0243
_refine_ls_R_factor_gt 0.0233
_refine_ls_shift/su_max 0.015
_refine_ls_shift/su_mean 0.002
_refine_ls_structure_factor_coef Fsqd
_refine_ls_weighting_details 'calc w=1/[\s^2^(Fo^2^)+(0.0391P)^2^+0.5429P] where P=(Fo^2^+2Fc^2^)/3'
_refine_ls_weighting_scheme calc
_refine_ls_wR_factor_gt 0.0570
_refine_ls_wR_factor_ref 0.0583
_reflns_number_gt 4898
_reflns_number_total 5017
_reflns_threshold_expression >2sigma(I)
_cod_data_source_file b917559h.txt
_cod_data_source_block 4-right
_cod_depositor_comments
;
The following automatic conversions were performed:
'_exptl_absorpt_correction_type' value 'Multi-scan' changed to
'multi-scan' according to
'/home/saulius/struct/CIF-dictionaries/cif_core.dic' dictionary named
'cif_core.dic' version 2.4.1 from 2010-06-29.

Automatic conversion script
Id: cif_fix_enum 1527 2010-12-29 10:47:43Z saulius 

The following automatic conversions were performed:

'_chemical_melting_point' value 'not measured' was changed to '?' -
the value is undefined or not given.

Automatic conversion script
Id: cif_fix_values 1646 2011-03-28 12:23:43Z adriana 
;
_cod_original_cell_volume 1543.0(7)
_cod_original_sg_symbol_H-M P2(1)
_cod_database_code 7002858

loop_
_symmetry_equiv_pos_as_xyz
'x, y, z'
'-x, y+1/2, -z'

loop_
_atom_site_label
_atom_site_type_symbol
_atom_site_fract_x
_atom_site_fract_y
_atom_site_fract_z
_atom_site_U_iso_or_equiv
_atom_site_adp_type
_atom_site_occupancy
_atom_site_symmetry_multiplicity
_atom_site_calc_flag
_atom_site_refinement_flags
_atom_site_disorder_assembly
_atom_site_disorder_group
Dy1 Dy 0.349369(7) 0.88902(2) 0.018505(4) 0.02368(2) Uani 1 1 d . . .
Cl1 Cl 0.48927(8) 0.62971(11) -0.00327(5) 0.03702(15) Uani 1 1 d . . .
Cl2 Cl 0.28343(6) 0.72317(9) 0.12589(3) 0.03774(17) Uani 1 1 d . . .
Cl3 Cl 0.15100(6) 1.06780(9) -0.05169(4) 0.03867(18) Uani 1 1 d . . .
N1 N 0.34171(14) 0.8711(3) -0.12884(9) 0.0254(5) Uani 1 1 d . . .
N2 N 0.18362(18) 0.6867(3) -0.06727(11) 0.0278(6) Uani 1 1 d . . .
N3 N -0.06763(19) 0.5323(3) -0.32297(12) 0.0370(6) Uani 1 1 d . . .
N4 N 0.09485(19) 0.7192(3) -0.38551(11) 0.0354(6) Uani 1 1 d . . .
N5 N -0.0427(3) 0.6533(4) -0.57750(14) 0.0673(10) Uani 1 1 d . . .
N6 N -0.2737(2) 0.3843(6) -0.48963(13) 0.0660(8) Uani 1 1 d . . .
N7 N 0.34923(19) 1.0959(3) 0.13010(11) 0.0296(5) Uani 1 1 d . . .
N8 N 0.55210(14) 0.8935(4) 0.13900(9) 0.0272(4) Uani 1 1 d . . .
N9 N 0.69145(19) 0.9494(3) 0.41492(11) 0.0342(6) Uani 1 1 d . . .
N10 N 0.4661(2) 1.1270(3) 0.40769(12) 0.0356(6) Uani 1 1 d . . .
N11 N 0.8198(2) 0.9147(4) 0.60898(12) 0.0557(8) Uani 1 1 d . . .
N12 N 0.5026(3) 1.1531(4) 0.60271(15) 0.0712(10) Uani 1 1 d . . .
C101 C 0.1167(2) 0.5807(4) -0.03890(15) 0.0356(7) Uani 1 1 d . . .
H10A H 0.1364 0.5703 0.0144 0.043 Uiso 1 1 calc R . .
C102 C 0.0187(2) 0.4844(4) -0.08438(16) 0.0376(7) Uani 1 1 d . . .
H10C H -0.0247 0.4112 -0.0615 0.045 Uiso 1 1 calc R . .
C103 C -0.0131(2) 0.4976(3) -0.16197(15) 0.0347(7) Uani 1 1 d . . .
H10B H -0.0806 0.4371 -0.1931 0.042 Uiso 1 1 calc R . .
C104 C 0.0569(2) 0.6032(3) -0.19434(14) 0.0287(6) Uani 1 1 d . . .
C105 C 0.0313(2) 0.6177(3) -0.27761(14) 0.0306(7) Uani 1 1 d . . .
C106 C -0.0834(2) 0.5434(4) -0.39847(15) 0.0370(7) Uani 1 1 d . . .
C107 C -0.1921(3) 0.4519(4) -0.44842(17) 0.0482(9) Uani 1 1 d . . .
C108 C -0.0247(3) 0.6456(4) -0.51257(17) 0.0465(9) Uani 1 1 d . . .
C109 C -0.0034(3) 0.6347(4) -0.42924(15) 0.0382(8) Uani 1 1 d . . .
C110 C 0.1119(2) 0.7119(3) -0.30914(13) 0.0286(6) Uani 1 1 d . . .
C111 C 0.2205(2) 0.7984(3) -0.25882(13) 0.0268(6) Uani 1 1 d . . .
C112 C 0.30700(19) 0.8829(5) -0.28838(11) 0.0326(5) Uani 1 1 d . . .
H11A H 0.2936 0.8915 -0.3414 0.039 Uiso 1 1 calc R . .
C113 C 0.4119(2) 0.9530(3) -0.23804(14) 0.0354(7) Uani 1 1 d . . .
H11C H 0.4731 1.0065 -0.2560 0.042 Uiso 1 1 calc R . .
C114 C 0.4251(2) 0.9427(3) -0.15934(14) 0.0326(7) Uani 1 1 d . . .
H11B H 0.4977 0.9893 -0.1257 0.039 Uiso 1 1 calc R . .
C115 C 0.2417(2) 0.7936(3) -0.17829(13) 0.0248(6) Uani 1 1 d . . .
C116 C 0.1573(2) 0.6938(3) -0.14588(13) 0.0263(6) Uani 1 1 d . . .
C201 C 0.2629(2) 1.2096(4) 0.12572(15) 0.0375(7) Uani 1 1 d . . .
H20C H 0.2126 1.2401 0.0769 0.045 Uiso 1 1 calc R . .
C202 C 0.2408(2) 1.2887(4) 0.18926(16) 0.0407(8) Uani 1 1 d . . .
H20B H 0.1789 1.3700 0.1825 0.049 Uiso 1 1 calc R . .
C203 C 0.3126(2) 1.2436(4) 0.26160(15) 0.0369(7) Uani 1 1 d . . .
H20A H 0.2975 1.2897 0.3052 0.044 Uiso 1 1 calc R . .
C204 C 0.4089(2) 1.1270(3) 0.26873(13) 0.0295(7) Uani 1 1 d . . .
C205 C 0.4951(2) 1.0805(3) 0.34334(13) 0.0296(6) Uani 1 1 d . . .
C206 C 0.5482(2) 1.0821(4) 0.47405(14) 0.0376(7) Uani 1 1 d . . .
C207 C 0.5210(3) 1.1258(4) 0.54594(17) 0.0493(9) Uani 1 1 d . . .
C208 C 0.7512(2) 0.9536(3) 0.55151(15) 0.0388(8) Uani 1 1 d . . .
C209 C 0.6610(2) 0.9960(4) 0.47779(13) 0.0329(7) Uani 1 1 d . . .
C210 C 0.6054(2) 0.9880(3) 0.34677(14) 0.0303(7) Uani 1 1 d . . .
C211 C 0.6298(2) 0.9266(3) 0.27690(12) 0.0274(7) Uani 1 1 d . . .
C212 C 0.7402(2) 0.8410(3) 0.27854(14) 0.0318(8) Uani 1 1 d . . .
H21A H 0.8007 0.8172 0.3251 0.038 Uiso 1 1 calc R . .
C213 C 0.7583(2) 0.7920(3) 0.20972(15) 0.0342(7) Uani 1 1 d . . .
H21C H 0.8337 0.7400 0.2086 0.041 Uiso 1 1 calc R . .
C214 C 0.6620(2) 0.8214(3) 0.14210(14) 0.0298(6) Uani 1 1 d . . .
H21B H 0.6756 0.7883 0.0959 0.036 Uiso 1 1 calc R . .
C215 C 0.5379(2) 0.9557(3) 0.20591(14) 0.0272(6) Uani 1 1 d . . .
C216 C 0.4294(2) 1.0593(3) 0.20203(13) 0.0267(6) Uani 1 1 d . . .

loop_
_atom_site_aniso_label
_atom_site_aniso_U_11
_atom_site_aniso_U_22
_atom_site_aniso_U_33
_atom_site_aniso_U_23
_atom_site_aniso_U_13
_atom_site_aniso_U_12
Dy1 0.02665(4) 0.02380(5) 0.02105(4) 0.00087(6) 0.00761(3) 0.00073(6)
Cl1 0.0450(3) 0.0355(3) 0.0286(2) -0.0032(2) 0.0075(2) 0.0149(2)
Cl2 0.0463(3) 0.0397(4) 0.0293(3) 0.0035(3) 0.0142(2) -0.0087(3)
Cl3 0.0383(3) 0.0426(4) 0.0344(3) 0.0048(3) 0.0092(2) 0.0119(3)
N1 0.0264(7) 0.0277(11) 0.0216(7) -0.0008(10) 0.0063(6) -0.0029(11)
N2 0.0309(10) 0.0241(11) 0.0243(10) 0.0028(8) 0.0012(8) -0.0052(9)
N3 0.0344(10) 0.0409(13) 0.0316(11) -0.0039(10) 0.0030(9) -0.0035(10)
N4 0.0371(10) 0.0405(13) 0.0256(10) -0.0009(10) 0.0040(8) 0.0043(11)
N5 0.0707(16) 0.097(2) 0.0298(12) 0.0051(14) 0.0080(12) 0.0168(17)
N6 0.0517(12) 0.0801(16) 0.0551(13) -0.024(2) -0.0023(11) -0.021(2)
N7 0.0387(10) 0.0246(11) 0.0275(10) -0.0008(8) 0.0130(8) 0.0036(9)
N8 0.0317(7) 0.0280(9) 0.0238(7) 0.0021(13) 0.0110(6) -0.0022(14)
N9 0.0389(10) 0.0409(13) 0.0218(9) -0.0013(8) 0.0074(8) -0.0014(9)
N10 0.0428(11) 0.0381(13) 0.0288(10) -0.0065(9) 0.0148(9) 0.0012(10)
N11 0.0537(11) 0.077(2) 0.0359(10) 0.0112(14) 0.0122(9) 0.0006(16)
N12 0.0848(17) 0.096(2) 0.0382(13) 0.0017(15) 0.0259(12) 0.0302(17)
C101 0.0368(11) 0.0398(16) 0.0325(12) 0.0042(12) 0.0137(10) -0.0037(13)
C102 0.0326(11) 0.0398(16) 0.0425(14) 0.0026(12) 0.0141(10) -0.0104(12)
C103 0.0283(11) 0.0345(15) 0.0427(14) -0.0045(11) 0.0122(10) -0.0040(11)
C104 0.0285(10) 0.0284(13) 0.0277(11) -0.0008(10) 0.0058(9) 0.0068(11)
C105 0.0250(10) 0.0332(15) 0.0313(12) -0.0032(10) 0.0046(10) 0.0066(11)
C106 0.0328(11) 0.0397(16) 0.0343(13) -0.0043(12) 0.0031(10) -0.0014(12)
C107 0.0430(14) 0.058(2) 0.0402(14) -0.0095(13) 0.0067(12) -0.0004(14)
C108 0.0476(16) 0.0538(18) 0.0353(15) -0.0022(13) 0.0072(12) 0.0055(15)
C109 0.0369(13) 0.0393(16) 0.0311(14) -0.0012(12) -0.0017(11) 0.0085(13)
C110 0.0292(10) 0.0290(13) 0.0250(11) 0.0008(10) 0.0037(9) 0.0057(11)
C111 0.0257(10) 0.0267(13) 0.0257(11) 0.0027(10) 0.0040(9) 0.0032(10)
C112 0.0378(9) 0.0347(12) 0.0258(9) -0.0037(17) 0.0099(8) 0.0022(19)
C113 0.0426(11) 0.0354(14) 0.0353(12) 0.0025(10) 0.0226(10) 0.0010(11)
C114 0.0294(11) 0.0321(15) 0.0337(12) -0.0018(10) 0.0052(10) -0.0058(10)
C115 0.0264(10) 0.0213(13) 0.0267(11) 0.0018(10) 0.0079(9) 0.0037(10)
C116 0.0265(10) 0.0281(13) 0.0249(11) 0.0001(10) 0.0084(9) 0.0039(10)
C201 0.0388(12) 0.0367(16) 0.0357(13) -0.0051(12) 0.0085(11) 0.0028(13)
C202 0.0351(12) 0.0405(17) 0.0460(15) -0.0006(13) 0.0107(11) 0.0107(13)
C203 0.0408(12) 0.0408(16) 0.0334(12) -0.0072(12) 0.0172(10) 0.0027(12)
C204 0.0333(11) 0.0313(14) 0.0252(11) -0.0035(10) 0.0103(9) -0.0089(11)
C205 0.0378(11) 0.0288(13) 0.0265(11) -0.0050(10) 0.0159(9) -0.0034(11)
C206 0.0463(13) 0.0387(16) 0.0288(12) -0.0049(11) 0.0125(10) -0.0103(13)
C207 0.0568(15) 0.059(2) 0.0333(14) -0.0022(14) 0.0145(12) 0.0120(15)
C208 0.0427(12) 0.0480(17) 0.0281(12) 0.0015(11) 0.0141(10) -0.0018(12)
C209 0.0394(13) 0.0323(16) 0.0271(13) 0.0025(10) 0.0096(10) -0.0056(11)
C210 0.0363(11) 0.0270(14) 0.0293(12) 0.0017(10) 0.0124(9) -0.0052(11)
C211 0.0322(10) 0.0287(18) 0.0200(10) -0.0037(9) 0.0053(8) -0.0042(10)
C212 0.0322(11) 0.0350(18) 0.0270(11) -0.0008(9) 0.0068(9) 0.0013(10)
C213 0.0309(11) 0.0346(15) 0.0379(13) -0.0043(11) 0.0112(10) 0.0029(12)
C214 0.0305(10) 0.0347(14) 0.0272(11) -0.0054(10) 0.0128(9) -0.0038(10)
C215 0.0293(10) 0.0241(12) 0.0283(11) -0.0020(9) 0.0085(9) -0.0058(10)
C216 0.0345(10) 0.0234(13) 0.0244(10) 0.0019(10) 0.0121(9) -0.0031(11)

loop_
_atom_type_symbol
_atom_type_description
_atom_type_scat_dispersion_real
_atom_type_scat_dispersion_imag
_atom_type_scat_source
C C 0.0033 0.0016 'International Tables Vol C Tables 4.2.6.8 and 6.1.1.4'
H H 0.0000 0.0000 'International Tables Vol C Tables 4.2.6.8 and 6.1.1.4'
N N 0.0061 0.0033 'International Tables Vol C Tables 4.2.6.8 and 6.1.1.4'
Cl Cl 0.1484 0.1585 'International Tables Vol C Tables 4.2.6.8 and 6.1.1.4'
Dy Dy -0.1892 4.4098 'International Tables Vol C Tables 4.2.6.8 and 6.1.1.4'

loop_
_geom_angle_atom_site_label_1
_geom_angle_atom_site_label_2
_geom_angle_atom_site_label_3
_geom_angle
_geom_angle_site_symmetry_1
_geom_angle_site_symmetry_3
_geom_angle_publ_flag
N2 Dy1 Cl3 74.33(5) . . ?
N2 Dy1 N8 141.15(8) . . ?
Cl3 Dy1 N8 141.06(7) . . ?
N2 Dy1 Cl2 79.84(5) . . ?
Cl3 Dy1 Cl2 106.43(3) . . ?
N8 Dy1 Cl2 74.75(5) . . ?
N2 Dy1 N7 135.27(7) . . ?
Cl3 Dy1 N7 80.30(5) . . ?
N8 Dy1 N7 62.56(7) . . ?
Cl2 Dy1 N7 72.77(5) . . ?
N2 Dy1 N1 63.21(7) . . ?
Cl3 Dy1 N1 76.08(5) . . ?
N8 Dy1 N1 127.85(5) . . ?
Cl2 Dy1 N1 141.13(5) . . ?
N7 Dy1 N1 143.22(7) . . ?
N2 Dy1 Cl1 74.93(5) . . ?
Cl3 Dy1 Cl1 142.05(2) . . ?
N8 Dy1 Cl1 75.89(6) . . ?
Cl2 Dy1 Cl1 89.39(3) . . ?
N7 Dy1 Cl1 137.64(4) . . ?
N1 Dy1 Cl1 70.48(5) . . ?
N2 Dy1 Cl1 139.48(5) . 2_655 ?
Cl3 Dy1 Cl1 90.90(3) . 2_655 ?
N8 Dy1 Cl1 69.94(6) . 2_655 ?
Cl2 Dy1 Cl1 140.61(2) . 2_655 ?
N7 Dy1 Cl1 75.84(5) . 2_655 ?
N1 Dy1 Cl1 76.75(5) . 2_655 ?
Cl1 Dy1 Cl1 98.29(2) . 2_655 ?
Dy1 Cl1 Dy1 174.16(4) . 2_645 ?
C114 N1 C115 116.70(19) . . ?
C114 N1 Dy1 124.55(14) . . ?
C115 N1 Dy1 118.58(15) . . ?
C101 N2 C116 117.1(2) . . ?
C101 N2 Dy1 123.19(16) . . ?
C116 N2 Dy1 119.61(16) . . ?
C106 N3 C105 115.8(2) . . ?
C109 N4 C110 116.1(2) . . ?
C201 N7 C216 117.5(2) . . ?
C201 N7 Dy1 124.61(15) . . ?
C216 N7 Dy1 116.47(16) . . ?
C214 N8 C215 117.47(17) . . ?
C214 N8 Dy1 124.50(16) . . ?
C215 N8 Dy1 117.44(14) . . ?
C209 N9 C210 115.8(2) . . ?
C206 N10 C205 116.1(2) . . ?
N2 C101 C102 123.7(2) . . ?
N2 C101 H10A 118.2 . . ?
C102 C101 H10A 118.2 . . ?
C103 C102 C101 119.6(3) . . ?
C103 C102 H10C 120.2 . . ?
C101 C102 H10C 120.2 . . ?
C102 C103 C104 118.7(2) . . ?
C102 C103 H10B 120.6 . . ?
C104 C103 H10B 120.6 . . ?
C103 C104 C116 119.3(2) . . ?
C103 C104 C105 121.5(2) . . ?
C116 C104 C105 119.1(2) . . ?
N3 C105 C110 121.4(2) . . ?
N3 C105 C104 118.0(2) . . ?
C110 C105 C104 120.6(2) . . ?
N3 C106 C109 122.8(2) . . ?
N3 C106 C107 116.1(3) . . ?
C109 C106 C107 121.2(3) . . ?
N6 C107 C106 176.7(4) . . ?
N5 C108 C109 179.2(4) . . ?
N4 C109 C106 122.4(3) . . ?
N4 C109 C108 116.5(3) . . ?
C106 C109 C108 121.2(2) . . ?
N4 C110 C105 121.6(2) . . ?
N4 C110 C111 118.1(2) . . ?
C105 C110 C111 120.2(2) . . ?
C112 C111 C115 118.9(2) . . ?
C112 C111 C110 121.3(2) . . ?
C115 C111 C110 119.8(2) . . ?
C113 C112 C111 118.7(2) . . ?
C113 C112 H11A 120.6 . . ?
C111 C112 H11A 120.6 . . ?
C112 C113 C114 118.5(2) . . ?
C112 C113 H11C 120.7 . . ?
C114 C113 H11C 120.7 . . ?
N1 C114 C113 124.7(2) . . ?
N1 C114 H11B 117.6 . . ?
C113 C114 H11B 117.6 . . ?
N1 C115 C111 122.2(2) . . ?
N1 C115 C116 118.2(2) . . ?
C111 C115 C116 119.5(2) . . ?
N2 C116 C104 121.3(2) . . ?
N2 C116 C115 118.01(19) . . ?
C104 C116 C115 120.6(2) . . ?
N7 C201 C202 124.6(2) . . ?
N7 C201 H20C 117.7 . . ?
C202 C201 H20C 117.7 . . ?
C203 C202 C201 118.4(3) . . ?
C203 C202 H20B 120.8 . . ?
C201 C202 H20B 120.8 . . ?
C202 C203 C204 118.7(3) . . ?
C202 C203 H20A 120.6 . . ?
C204 C203 H20A 120.6 . . ?
C203 C204 C216 119.4(2) . . ?
C203 C204 C205 122.1(2) . . ?
C216 C204 C205 118.4(2) . . ?
N10 C205 C210 121.6(2) . . ?
N10 C205 C204 118.6(2) . . ?
C210 C205 C204 119.8(2) . . ?
N10 C206 C209 122.5(2) . . ?
N10 C206 C207 118.8(3) . . ?
C209 C206 C207 118.7(2) . . ?
N12 C207 C206 176.9(4) . . ?
N11 C208 C209 177.5(3) . . ?
N9 C209 C206 122.3(2) . . ?
N9 C209 C208 116.6(2) . . ?
C206 C209 C208 121.1(2) . . ?
N9 C210 C205 121.7(2) . . ?
N9 C210 C211 117.3(2) . . ?
C205 C210 C211 121.0(2) . . ?
C212 C211 C215 119.5(2) . . ?
C212 C211 C210 122.05(19) . . ?
C215 C211 C210 118.5(2) . . ?
C213 C212 C211 118.5(2) . . ?
C213 C212 H21A 120.7 . . ?
C211 C212 H21A 120.7 . . ?
C212 C213 C214 118.7(2) . . ?
C212 C213 H21C 120.7 . . ?
C214 C213 H21C 120.7 . . ?
N8 C214 C213 124.2(2) . . ?
N8 C214 H21B 117.9 . . ?
C213 C214 H21B 117.9 . . ?
N8 C215 C211 121.1(2) . . ?
N8 C215 C216 118.5(2) . . ?
C211 C215 C216 120.3(2) . . ?
N7 C216 C204 120.9(2) . . ?
N7 C216 C215 117.6(2) . . ?
C204 C216 C215 121.4(2) . . ?

loop_
_geom_bond_atom_site_label_1
_geom_bond_atom_site_label_2
_geom_bond_distance
_geom_bond_site_symmetry_2
_geom_bond_publ_flag
Dy1 N2 2.606(2) . ?
Dy1 Cl3 2.6159(8) . ?
Dy1 N8 2.6208(15) . ?
Dy1 Cl2 2.6324(8) . ?
Dy1 N7 2.633(2) . ?
Dy1 N1 2.6472(17) . ?
Dy1 Cl1 2.7041(11) . ?
Dy1 Cl1 2.7043(10) 2_655 ?
Cl1 Dy1 2.7043(10) 2_645 ?
N1 C114 1.327(3) . ?
N1 C115 1.352(3) . ?
N2 C101 1.327(4) . ?
N2 C116 1.369(3) . ?
N3 C106 1.330(4) . ?
N3 C105 1.347(3) . ?
N4 C109 1.327(3) . ?
N4 C110 1.342(3) . ?
N5 C108 1.136(4) . ?
N6 C107 1.127(4) . ?
N7 C201 1.309(3) . ?
N7 C216 1.376(3) . ?
N8 C214 1.322(3) . ?
N8 C215 1.362(3) . ?
N9 C209 1.329(3) . ?
N9 C210 1.355(3) . ?
N10 C206 1.327(3) . ?
N10 C205 1.346(3) . ?
N11 C208 1.138(3) . ?
N12 C207 1.124(4) . ?
C101 C102 1.390(4) . ?
C101 H10A 0.9300 . ?
C102 C103 1.350(4) . ?
C102 H10C 0.9300 . ?
C103 C104 1.387(4) . ?
C103 H10B 0.9300 . ?
C104 C116 1.402(3) . ?
C104 C105 1.456(3) . ?
C105 C110 1.405(4) . ?
C106 C109 1.380(4) . ?
C106 C107 1.472(4) . ?
C108 C109 1.461(4) . ?
C110 C111 1.453(3) . ?
C111 C112 1.394(4) . ?
C111 C115 1.409(3) . ?
C112 C113 1.366(3) . ?
C112 H11A 0.9300 . ?
C113 C114 1.392(4) . ?
C113 H11C 0.9300 . ?
C114 H11B 0.9300 . ?
C115 C116 1.471(3) . ?
C201 C202 1.398(4) . ?
C201 H20C 0.9300 . ?
C202 C203 1.368(4) . ?
C202 H20B 0.9300 . ?
C203 C204 1.395(4) . ?
C203 H20A 0.9300 . ?
C204 C216 1.402(4) . ?
C204 C205 1.456(3) . ?
C205 C210 1.405(4) . ?
C206 C209 1.401(4) . ?
C206 C207 1.459(4) . ?
C208 C209 1.453(3) . ?
C210 C211 1.454(3) . ?
C211 C212 1.385(3) . ?
C211 C215 1.403(3) . ?
C212 C213 1.375(4) . ?
C212 H21A 0.9300 . ?
C213 C214 1.385(3) . ?
C213 H21C 0.9300 . ?
C214 H21B 0.9300 . ?
C215 C216 1.439(3) . ?
